data_7247132
loop_
_publ_author_name
'Palica, Katarzyna'
'Deufel, Fritz'
'Skagseth, Susann'
'Di Santo-Meztler, Paula'
'Thoma, Johannes'
'Andersson Rasmussen, Anna'
'Valkonen, Arto'
'Sunnerhagen, Per'
'Leiros, Hanna-Kirsti S.'
'Andersson, Hanna'
'Erdelyi, Mate'

_publ_section_title
;
 \a-Aminophosphonate inhibitors of metallo-\b-lactamases NDM-1 and VIM-2
;
_journal_name_full 'RSC Medicinal Chemistry'
_journal_paper_doi 10.1039/D3MD00286A
_journal_year 2023
_chemical_formula_moiety 'C20 H33 N2 O6 P S'
_chemical_formula_sum 'C20 H33 N2 O6 P S'
_chemical_formula_weight 460.51
_space_group_crystal_system monoclinic
_space_group_IT_number 14
_space_group_name_Hall '-P 2yn'
_space_group_name_H-M_alt 'P 1 21/n 1'
_atom_sites_solution_hydrogens mixed
_audit_creation_method SHELXL-2018/3
_audit_update_record
;
2022-08-26 deposited with the CCDC.	2023-08-01 downloaded from the CCDC.
;
_cell_angle_alpha 90
_cell_angle_beta 94.1990(10)
_cell_angle_gamma 90
_cell_formula_units_Z 4
_cell_length_a 12.7772(2)
_cell_length_b 13.5168(2)
_cell_length_c 13.6871(2)
_cell_measurement_reflns_used 11871
_cell_measurement_temperature 120(2)
_cell_measurement_theta_max 72.2300
_cell_measurement_theta_min 3.2060
_cell_volume 2357.51(6)
_computing_cell_refinement 'CrysAlisPro 1.171.40.67a (Rigaku OD, 2019)'
_computing_data_collection 'CrysAlisPro 1.171.40.67a (Rigaku OD, 2019)'
_computing_data_reduction 'CrysAlisPro 1.171.40.67a (Rigaku OD, 2019)'
_computing_molecular_graphics SHELXL-2018/3
_computing_publication_material SHELXL-2018/3
_computing_structure_refinement 'SHELXL-2018/3 (Sheldrick, 2018)'
_computing_structure_solution 'SHELXT (Sheldrick, 2015)'
_diffrn_ambient_temperature 120(2)
_diffrn_detector_area_resol_mean 5.1977
_diffrn_measured_fraction_theta_full 1.000
_diffrn_measured_fraction_theta_max 0.999
_diffrn_measurement_device_type 'SuperNova, Dual, Cu at home/near, Atlas'
_diffrn_measurement_method '\w scans'
_diffrn_radiation_type CuK\a
_diffrn_radiation_wavelength 1.54184
_diffrn_reflns_av_R_equivalents 0.0222
_diffrn_reflns_av_unetI/netI 0.0120
_diffrn_reflns_Laue_measured_fraction_full 1.000
_diffrn_reflns_Laue_measured_fraction_max 0.999
_diffrn_reflns_limit_h_max 15
_diffrn_reflns_limit_h_min -15
_diffrn_reflns_limit_k_max 16
_diffrn_reflns_limit_k_min -16
_diffrn_reflns_limit_l_max 16
_diffrn_reflns_limit_l_min -16
_diffrn_reflns_number 21708
_diffrn_reflns_point_group_measured_fraction_full 1.000
_diffrn_reflns_point_group_measured_fraction_max 0.999
_diffrn_reflns_theta_full 67.684
_diffrn_reflns_theta_max 69.981
_diffrn_reflns_theta_min 4.570
_diffrn_source 'micro-focus sealed X-ray tube'
_exptl_absorpt_coefficient_mu 2.179
_exptl_absorpt_correction_T_max 1.000
_exptl_absorpt_correction_T_min 0.403
_exptl_absorpt_correction_type gaussian
_exptl_absorpt_process_details
;
CrysAlisPro 1.171.40.67a (Rigaku Oxford Diffraction, 2019)
Numerical absorption correction based on gaussian integration over
a multifaceted crystal model
Empirical absorption correction using spherical harmonics,
 implemented in SCALE3 ABSPACK scaling algorithm.
;
_exptl_crystal_colour colourless
_exptl_crystal_density_diffrn 1.297
_exptl_crystal_description prism
_exptl_crystal_F_000 984
_exptl_crystal_size_max 0.300
_exptl_crystal_size_mid 0.200
_exptl_crystal_size_min 0.140
_refine_diff_density_max 0.995
_refine_diff_density_min -0.598
_refine_diff_density_rms 0.056
_refine_ls_extinction_method none
_refine_ls_goodness_of_fit_ref 1.048
_refine_ls_hydrogen_treatment mixed
_refine_ls_matrix_type full
_refine_ls_number_parameters 539
_refine_ls_number_reflns 4473
_refine_ls_number_restraints 284
_refine_ls_restrained_S_all 1.163
_refine_ls_R_factor_all 0.0846
_refine_ls_R_factor_gt 0.0780
_refine_ls_shift/su_max 0.002
_refine_ls_shift/su_mean 0.000
_refine_ls_structure_factor_coef Fsqd
_refine_ls_weighting_details 'w=1/[\s^2^(Fo^2^)+(0.1177P)^2^+1.9054P] where P=(Fo^2^+2Fc^2^)/3'
_refine_ls_weighting_scheme calc
_refine_ls_wR_factor_gt 0.2175
_refine_ls_wR_factor_ref 0.2255
_reflns_Friedel_coverage 0.000
_reflns_number_gt 3933
_reflns_number_total 4473
_reflns_threshold_expression 'I > 2\s(I)'
_cod_data_source_file d3md00286a2.cif
_cod_data_source_block 4c-2
_cod_original_sg_symbol_H-M 'P 21/n'
_cod_database_code 7247132
_shelx_shelxl_version_number 2018/3
_shelx_space_group_comment
;
The symmetry employed for this shelxl refinement is uniquely defined
by the following loop, which should always be used as a source of
symmetry information in preference to the above space-group names.
They are only intended as comments.
;
_shelx_estimated_absorpt_t_min 0.561
_shelx_estimated_absorpt_t_max 0.750

loop_
_space_group_symop_operation_xyz
'x, y, z'
'-x+1/2, y+1/2, -z+1/2'
'-x, -y, -z'
'x-1/2, -y-1/2, z-1/2'

loop_
_atom_site_label
_atom_site_type_symbol
_atom_site_fract_x
_atom_site_fract_y
_atom_site_fract_z
_atom_site_U_iso_or_equiv
_atom_site_adp_type
_atom_site_occupancy
_atom_site_site_symmetry_order
_atom_site_calc_flag
_atom_site_refinement_flags_posn
_atom_site_refinement_flags_adp
_atom_site_refinement_flags_occupancy
_atom_site_disorder_assembly
_atom_site_disorder_group
P1 P 0.55172(17) 0.47154(12) 0.67277(11) 0.0454(4) Uani 0.5 1 d D U P A 1
O1 O 0.5675(5) 0.5596(3) 0.6111(3) 0.0647(12) Uani 0.5 1 d D . P A 1
O1A O 0.5502(10) 0.4877(10) 0.7844(7) 0.065(2) Uani 0.5 1 d D U P A 1
C2A C 0.6357(10) 0.5440(10) 0.8305(7) 0.103(3) Uani 0.5 1 d D U P A 1
H2A1 H 0.702678 0.519808 0.807383 0.124 Uiso 0.5 1 calc R U P A 1
H2A2 H 0.627579 0.614371 0.811482 0.124 Uiso 0.5 1 calc R U P A 1
C3A C 0.6389(11) 0.5361(13) 0.9329(8) 0.114(5) Uani 0.5 1 d D U P A 1
H3A1 H 0.697775 0.575066 0.962164 0.170 Uiso 0.5 1 calc R U P A 1
H3A2 H 0.573103 0.561013 0.956020 0.170 Uiso 0.5 1 calc R U P A 1
H3A3 H 0.648136 0.466533 0.951925 0.170 Uiso 0.5 1 calc R U P A 1
O1B O 0.6343(4) 0.3867(4) 0.6651(2) 0.0580(12) Uani 0.5 1 d D U P A 1
C2B C 0.6735(8) 0.3670(7) 0.5700(5) 0.081(2) Uani 0.5 1 d D U P A 1
H2B1 H 0.618589 0.379995 0.516656 0.097 Uiso 0.5 1 calc R U P A 1
H2B2 H 0.735413 0.408633 0.559595 0.097 Uiso 0.5 1 calc R U P A 1
C3B C 0.7014(11) 0.2640(9) 0.5731(8) 0.086(3) Uani 0.5 1 d D U P A 1
H3B1 H 0.728872 0.244815 0.510857 0.129 Uiso 0.5 1 calc R U P A 1
H3B2 H 0.755294 0.252639 0.626707 0.129 Uiso 0.5 1 calc R U P A 1
H3B3 H 0.639234 0.224188 0.584048 0.129 Uiso 0.5 1 calc R U P A 1
P1D P 0.50501(19) 0.45581(18) 0.65491(17) 0.0666(7) Uani 0.5 1 d D U P A 2
O1D O 0.5050(6) 0.5437(5) 0.5941(4) 0.094(2) Uani 0.5 1 d D U P A 2
O1E O 0.5295(10) 0.4820(12) 0.7670(7) 0.071(3) Uani 0.5 1 d D . P A 2
C2E C 0.5875(8) 0.5698(7) 0.8132(8) 0.088(3) Uani 0.5 1 d D . P A 2
H2E1 H 0.658618 0.573392 0.789187 0.106 Uiso 0.5 1 calc R U P A 2
H2E2 H 0.549730 0.631450 0.793657 0.106 Uiso 0.5 1 calc R U P A 2
C3E C 0.5957(8) 0.5618(10) 0.9165(8) 0.085(3) Uani 0.5 1 d D . P A 2
H3E1 H 0.633411 0.619285 0.944891 0.128 Uiso 0.5 1 calc R U P A 2
H3E2 H 0.525226 0.559226 0.940376 0.128 Uiso 0.5 1 calc R U P A 2
H3E3 H 0.633973 0.501243 0.935911 0.128 Uiso 0.5 1 calc R U P A 2
O1F O 0.5931(9) 0.3797(9) 0.6406(11) 0.195(6) Uani 0.5 1 d D U P A 2
C2F C 0.6887(11) 0.3616(15) 0.6024(15) 0.180(8) Uani 0.5 1 d D U P A 2
H2F1 H 0.744000 0.361827 0.656966 0.216 Uiso 0.5 1 calc R U P A 2
H2F2 H 0.703854 0.416884 0.558079 0.216 Uiso 0.5 1 calc R U P A 2
C3F C 0.696(2) 0.2713(17) 0.5498(19) 0.186(11) Uani 0.5 1 d D U P A 2
H3F1 H 0.766236 0.265494 0.525926 0.279 Uiso 0.5 1 calc R U P A 2
H3F2 H 0.683588 0.215581 0.593217 0.279 Uiso 0.5 1 calc R U P A 2
H3F3 H 0.643333 0.270787 0.494061 0.279 Uiso 0.5 1 calc R U P A 2
C2 C 0.4294(5) 0.4080(4) 0.6509(4) 0.0351(13) Uani 0.5 1 d D . P A 1
H2 H 0.419638 0.365574 0.709424 0.042 Uiso 0.5 1 calc R U P A 1
C3 C 0.3332(6) 0.4783(6) 0.6377(5) 0.0581(15) Uani 0.5 1 d D . P A 1
H3 H 0.340593 0.520311 0.578511 0.070 Uiso 0.5 1 calc R U P A 1
N4 N 0.2393(6) 0.4206(6) 0.6229(5) 0.0613(17) Uani 0.5 1 d D . P A 1
C5 C 0.1991(12) 0.3672(11) 0.7070(9) 0.079(4) Uani 0.5 1 d D . P A 1
H5A H 0.246835 0.311763 0.726191 0.095 Uiso 0.5 1 calc R U P A 1
H5B H 0.129074 0.339197 0.687310 0.095 Uiso 0.5 1 calc R U P A 1
C6 C 0.1907(7) 0.4366(9) 0.7944(7) 0.093(3) Uani 0.5 1 d D U P A 1
H6A H 0.133330 0.484467 0.778306 0.112 Uiso 0.5 1 calc R U P A 1
H6B H 0.171083 0.397086 0.851185 0.112 Uiso 0.5 1 calc R U P A 1
C8 C 0.3206(7) 0.5463(7) 0.7265(6) 0.078(3) Uani 0.5 1 d D U P A 1
H8A H 0.266506 0.596561 0.707511 0.093 Uiso 0.5 1 calc R U P A 1
H8B H 0.387613 0.581708 0.741622 0.093 Uiso 0.5 1 calc R U P A 1
C2D C 0.3873(5) 0.3830(4) 0.6491(4) 0.0376(13) Uani 0.5 1 d D . P A 2
H2D H 0.391669 0.337997 0.707268 0.045 Uiso 0.5 1 calc R U P A 2
C3D C 0.2846(6) 0.4405(4) 0.6500(4) 0.0383(12) Uani 0.5 1 d D . P A 2
H3D H 0.268451 0.467484 0.582541 0.046 Uiso 0.5 1 calc R U P A 2
N4D N 0.2024(7) 0.3697(5) 0.6687(5) 0.0408(14) Uani 0.5 1 d D . P A 2
C5D C 0.1994(5) 0.3323(4) 0.7692(4) 0.0499(13) Uani 0.5 1 d D . P A 2
H5D1 H 0.262247 0.291244 0.786213 0.060 Uiso 0.5 1 calc R U P A 2
H5D2 H 0.136462 0.290284 0.773958 0.060 Uiso 0.5 1 calc R U P A 2
C6D C 0.1962(6) 0.4192(6) 0.8410(5) 0.065(2) Uani 0.5 1 d D . P A 2
H6D1 H 0.203302 0.394254 0.909167 0.078 Uiso 0.5 1 calc R U P A 2
H6D2 H 0.128143 0.454041 0.830835 0.078 Uiso 0.5 1 calc R U P A 2
C8D C 0.2820(6) 0.5267(6) 0.7210(5) 0.0497(17) Uani 0.5 1 d D . P A 2
H8D1 H 0.341427 0.571758 0.711071 0.060 Uiso 0.5 1 calc R U P A 2
H8D2 H 0.216110 0.564350 0.707256 0.060 Uiso 0.5 1 calc R U P A 2
C7 C 0.2887(3) 0.4928(3) 0.8236(2) 0.0777(10) Uani 1 1 d D U . . .
H7A H 0.345073 0.447403 0.849130 0.093 Uiso 0.5 1 calc R U P A 1
H7B H 0.275896 0.542127 0.874897 0.093 Uiso 0.5 1 calc R U P A 1
H7C H 0.285023 0.550521 0.867812 0.093 Uiso 0.5 1 calc R U P A 2
H7D H 0.356822 0.459282 0.839096 0.093 Uiso 0.5 1 calc R U P A 2
N9 N 0.4324(4) 0.3430(4) 0.5669(4) 0.0400(12) Uani 0.5 1 d D . P A 1
H9 H 0.434(5) 0.370(4) 0.507(2) 0.048 Uiso 0.5 1 d D U P B 1
C10 C 0.403(2) 0.2442(9) 0.5661(10) 0.053(3) Uani 0.5 1 d D . P A 1
O10 O 0.4093(19) 0.2005(14) 0.6451(12) 0.064(3) Uani 0.5 1 d D . P A 1
C11 C 0.4093(15) 0.1867(13) 0.4724(11) 0.049(3) Uani 0.5 1 d D . P A 1
C12 C 0.4145(18) 0.2193(11) 0.3898(9) 0.070(4) Uani 0.5 1 d D . P A 1
H12 H 0.418876 0.288201 0.376903 0.085 Uiso 0.5 1 calc R U P A 1
S13 S 0.4133(4) 0.1289(2) 0.2950(3) 0.0637(7) Uani 0.5 1 d D . P A 1
C14 C 0.4303(8) 0.0333(8) 0.3886(9) 0.095(3) Uani 0.5 1 d D . P A 1
H14 H 0.448327 -0.033937 0.378491 0.114 Uiso 0.5 1 calc R U P A 1
C15 C 0.4135(10) 0.0729(8) 0.4693(11) 0.085(4) Uani 0.5 1 d D . P A 1
H15 H 0.403969 0.034166 0.525911 0.102 Uiso 0.5 1 calc R U P A 1
N9D N 0.3862(5) 0.3206(5) 0.5611(4) 0.0437(12) Uani 0.5 1 d D . P A 2
H9D H 0.374(5) 0.360(4) 0.508(3) 0.052 Uiso 0.5 1 d D U P C 2
C10D C 0.412(2) 0.2236(9) 0.5753(9) 0.051(3) Uani 0.5 1 d D . P A 2
O10D O 0.4017(18) 0.1791(13) 0.6509(12) 0.061(3) Uani 0.5 1 d D . P A 2
C11D C 0.403(2) 0.1720(16) 0.4779(13) 0.063(4) Uani 0.5 1 d D U P A 2
C12D C 0.3763(10) 0.0861(11) 0.4725(10) 0.084(3) Uani 0.5 1 d D U P A 2
H12D H 0.356671 0.048497 0.526886 0.101 Uiso 0.5 1 calc R U P A 2
S13D S 0.3778(3) 0.0401(3) 0.3566(2) 0.1064(9) Uani 0.5 1 d D U P A 2
C14D C 0.4044(14) 0.1541(8) 0.3030(11) 0.061(3) Uani 0.5 1 d D U P A 2
H14D H 0.410693 0.168049 0.235662 0.073 Uiso 0.5 1 calc R U P A 2
C15D C 0.4134(15) 0.2144(11) 0.3753(11) 0.068(3) Uani 0.5 1 d D U P A 2
H15D H 0.426167 0.282842 0.365642 0.081 Uiso 0.5 1 calc R U P A 2
C4C C 0.1959(6) 0.4088(5) 0.5265(4) 0.0530(13) Uani 0.5 1 d D . P A 1
O4C O 0.2298(4) 0.4506(3) 0.4572(3) 0.0711(12) Uani 0.5 1 d D . P A 1
O5C O 0.1157(7) 0.3487(6) 0.5216(7) 0.068(3) Uani 0.5 1 d D . P A 1
C6C C 0.0591(11) 0.330(2) 0.4258(9) 0.063(2) Uani 0.5 1 d D U P A 1
C7C C -0.0198(7) 0.2471(8) 0.4547(7) 0.107(3) Uani 0.5 1 d D U P A 1
H7C1 H 0.019742 0.190013 0.481805 0.160 Uiso 0.5 1 calc R U P A 1
H7C2 H -0.064568 0.273140 0.503802 0.160 Uiso 0.5 1 calc R U P A 1
H7C3 H -0.063511 0.226587 0.396373 0.160 Uiso 0.5 1 calc R U P A 1
C8C C 0.0056(7) 0.4161(7) 0.3852(6) 0.093(2) Uani 0.5 1 d D U P A 1
H8C1 H -0.030538 0.399321 0.321793 0.139 Uiso 0.5 1 calc R U P A 1
H8C2 H -0.045706 0.438890 0.430048 0.139 Uiso 0.5 1 calc R U P A 1
H8C3 H 0.056836 0.468714 0.376318 0.139 Uiso 0.5 1 calc R U P A 1
C9C C 0.1313(6) 0.2774(7) 0.3606(7) 0.089(2) Uani 0.5 1 d D U P A 1
H9C1 H 0.163115 0.220313 0.395406 0.134 Uiso 0.5 1 calc R U P A 1
H9C2 H 0.091115 0.254889 0.300977 0.134 Uiso 0.5 1 calc R U P A 1
H9C3 H 0.186517 0.322978 0.342999 0.134 Uiso 0.5 1 calc R U P A 1
C4G C 0.1294(4) 0.3336(3) 0.5983(3) 0.0407(10) Uani 0.5 1 d D . P A 2
O4G O 0.0643(3) 0.2729(3) 0.6144(3) 0.0645(11) Uani 0.5 1 d D . P A 2
O5G O 0.1387(7) 0.3769(6) 0.5105(5) 0.0492(17) Uani 0.5 1 d D . P A 2
C6G C 0.0776(11) 0.338(2) 0.4230(8) 0.057(2) Uani 0.5 1 d D U P A 2
C7G C -0.0402(6) 0.3536(6) 0.4346(6) 0.0782(19) Uani 0.5 1 d D U P A 2
H7G1 H -0.081042 0.327809 0.376758 0.117 Uiso 0.5 1 calc R U P A 2
H7G2 H -0.060291 0.318617 0.493134 0.117 Uiso 0.5 1 calc R U P A 2
H7G3 H -0.054386 0.424447 0.441406 0.117 Uiso 0.5 1 calc R U P A 2
C8G C 0.0992(5) 0.2304(4) 0.4085(4) 0.0537(12) Uani 0.5 1 d D U P A 2
H8G1 H 0.057745 0.206584 0.350126 0.080 Uiso 0.5 1 calc R U P A 2
H8G2 H 0.174012 0.220933 0.399941 0.080 Uiso 0.5 1 calc R U P A 2
H8G3 H 0.079953 0.193113 0.465952 0.080 Uiso 0.5 1 calc R U P A 2
C9G C 0.1178(7) 0.3995(6) 0.3418(4) 0.090(2) Uani 0.5 1 d D U P A 2
H9G1 H 0.082157 0.379697 0.278995 0.134 Uiso 0.5 1 calc R U P A 2
H9G2 H 0.103861 0.469576 0.353854 0.134 Uiso 0.5 1 calc R U P A 2
H9G3 H 0.193575 0.389309 0.339718 0.134 Uiso 0.5 1 calc R U P A 2

loop_
_atom_site_aniso_label
_atom_site_aniso_U_11
_atom_site_aniso_U_22
_atom_site_aniso_U_33
_atom_site_aniso_U_23
_atom_site_aniso_U_13
_atom_site_aniso_U_12
P1 0.0651(12) 0.0444(8) 0.0259(7) 0.0090(5) -0.0022(7) -0.0002(8)
O1 0.107(4) 0.048(2) 0.039(2) 0.0095(17) 0.005(2) -0.013(2)
O1A 0.102(6) 0.064(4) 0.029(2) 0.013(2) 0.014(3) 0.009(4)
C2A 0.104(7) 0.133(7) 0.072(5) 0.027(5) 0.006(5) -0.031(6)
C3A 0.128(11) 0.145(11) 0.067(6) 0.001(6) -0.001(7) -0.055(9)
O1B 0.076(3) 0.079(3) 0.0198(15) 0.0235(16) 0.0054(16) 0.026(2)
C2B 0.116(5) 0.099(5) 0.031(3) 0.001(3) 0.030(3) 0.046(4)
C3B 0.078(6) 0.115(8) 0.065(4) -0.009(5) 0.013(4) 0.048(6)
P1D 0.0612(13) 0.0867(14) 0.0539(12) -0.0148(9) 0.0174(9) -0.0195(11)
O1D 0.133(5) 0.106(4) 0.043(3) 0.012(2) 0.009(3) -0.070(4)
O1E 0.067(4) 0.079(5) 0.067(6) 0.021(4) 0.004(4) 0.003(3)
C2E 0.080(6) 0.089(6) 0.098(7) 0.032(5) 0.025(5) 0.000(5)
C3E 0.073(6) 0.098(7) 0.083(7) 0.011(5) -0.005(5) -0.019(5)
O1F 0.146(8) 0.212(9) 0.233(10) -0.070(7) 0.065(7) 0.002(7)
C2F 0.185(11) 0.163(11) 0.183(12) -0.008(9) -0.045(9) 0.014(8)
C3F 0.169(16) 0.161(16) 0.24(2) -0.051(14) 0.067(14) 0.025(13)
C2 0.034(3) 0.042(3) 0.030(2) 0.003(2) 0.004(2) -0.009(2)
C3 0.068(4) 0.058(4) 0.045(3) -0.006(3) -0.014(3) 0.014(3)
N4 0.054(4) 0.070(4) 0.059(4) -0.019(3) 0.001(3) 0.009(3)
C5 0.064(5) 0.101(8) 0.077(10) -0.013(8) 0.029(8) -0.001(4)
C6 0.077(4) 0.135(7) 0.068(5) -0.035(5) 0.005(5) 0.016(5)
C8 0.072(5) 0.088(5) 0.066(4) -0.041(4) -0.037(4) 0.042(4)
C2D 0.040(3) 0.040(3) 0.034(2) 0.008(2) 0.008(2) -0.007(2)
C3D 0.048(4) 0.033(3) 0.035(3) 0.005(2) 0.005(3) -0.009(3)
N4D 0.051(3) 0.037(2) 0.036(4) 0.008(3) 0.016(3) -0.002(2)
C5D 0.065(3) 0.064(3) 0.022(2) 0.007(2) 0.012(2) -0.009(2)
C6D 0.070(4) 0.097(5) 0.029(3) -0.016(3) 0.008(3) -0.014(3)
C8D 0.047(4) 0.055(4) 0.044(3) -0.008(3) -0.017(3) 0.008(3)
C7 0.077(2) 0.099(3) 0.0563(18) -0.0317(18) -0.0014(15) 0.0122(18)
N9 0.047(3) 0.043(3) 0.030(2) 0.0039(19) 0.006(2) 0.002(2)
C10 0.063(5) 0.058(7) 0.041(4) 0.026(4) 0.011(3) 0.048(6)
O10 0.084(5) 0.060(7) 0.048(5) 0.031(4) 0.003(3) 0.000(5)
C11 0.037(4) 0.057(6) 0.053(6) 0.000(6) 0.012(4) 0.019(4)
C12 0.103(8) 0.073(6) 0.035(5) -0.021(5) -0.004(4) 0.033(6)
S13 0.0694(16) 0.0615(15) 0.0622(13) -0.0170(12) 0.0187(9) 0.0083(14)
C14 0.082(6) 0.084(6) 0.119(9) 0.010(6) -0.002(6) 0.021(5)
C15 0.112(9) 0.059(5) 0.093(6) -0.007(4) 0.068(7) 0.008(5)
N9D 0.054(3) 0.044(3) 0.034(2) 0.005(2) 0.010(3) 0.003(3)
C10D 0.061(7) 0.046(4) 0.047(6) 0.020(4) 0.011(5) 0.039(6)
O10D 0.078(5) 0.058(7) 0.050(4) 0.029(3) 0.018(3) 0.018(5)
C11D 0.062(6) 0.071(6) 0.061(6) 0.026(4) 0.028(4) 0.014(4)
C12D 0.089(6) 0.098(6) 0.070(5) 0.002(5) 0.038(4) -0.001(5)
S13D 0.118(2) 0.117(2) 0.0859(17) -0.0083(14) 0.0245(16) -0.0164(19)
C14D 0.059(4) 0.068(6) 0.058(4) -0.032(4) 0.015(3) 0.030(4)
C15D 0.071(6) 0.078(7) 0.057(5) 0.016(5) 0.026(5) 0.021(5)
C4C 0.060(4) 0.054(3) 0.045(3) -0.005(3) -0.004(3) 0.014(3)
O4C 0.086(3) 0.070(3) 0.054(2) 0.009(2) -0.020(2) -0.015(2)
O5C 0.059(4) 0.070(6) 0.074(5) -0.018(4) 0.004(3) 0.000(3)
C6C 0.066(5) 0.068(5) 0.053(4) -0.019(4) -0.004(3) -0.003(4)
C7C 0.094(5) 0.121(6) 0.105(6) -0.022(5) 0.010(4) -0.032(5)
C8C 0.091(5) 0.107(5) 0.074(4) -0.039(4) -0.032(4) 0.027(4)
C9C 0.085(4) 0.090(5) 0.092(5) -0.048(4) 0.001(4) 0.005(4)
C4G 0.057(3) 0.043(2) 0.022(2) -0.0060(18) 0.0034(18) 0.002(2)
O4G 0.073(2) 0.083(3) 0.0384(19) -0.0052(18) 0.0091(17) -0.031(2)
O5G 0.073(5) 0.042(3) 0.030(2) -0.002(2) -0.014(3) -0.014(3)
C6G 0.070(5) 0.055(4) 0.045(4) -0.010(3) -0.009(3) -0.004(4)
C7G 0.071(4) 0.081(4) 0.078(4) -0.025(4) -0.024(3) 0.022(3)
C8G 0.068(3) 0.052(3) 0.042(3) -0.012(2) 0.009(2) -0.002(2)
C9G 0.135(6) 0.088(4) 0.040(3) 0.015(3) -0.031(3) -0.051(4)

loop_
_atom_type_symbol
_atom_type_description
_atom_type_scat_dispersion_real
_atom_type_scat_dispersion_imag
_atom_type_scat_source
C C 0.0181 0.0091 'International Tables Vol C Tables 4.2.6.8 and 6.1.1.4'
H H 0.0000 0.0000 'International Tables Vol C Tables 4.2.6.8 and 6.1.1.4'
N N 0.0311 0.0180 'International Tables Vol C Tables 4.2.6.8 and 6.1.1.4'
O O 0.0492 0.0322 'International Tables Vol C Tables 4.2.6.8 and 6.1.1.4'
P P 0.2955 0.4335 'International Tables Vol C Tables 4.2.6.8 and 6.1.1.4'
S S 0.3331 0.5567 'International Tables Vol C Tables 4.2.6.8 and 6.1.1.4'

loop_
_geom_angle_atom_site_label_1
_geom_angle_atom_site_label_2
_geom_angle_atom_site_label_3
_geom_angle
_geom_angle_site_symmetry_1
_geom_angle_site_symmetry_3
_geom_angle_publ_flag
O1 P1 O1A 117.5(6) . . ?
O1 P1 O1B 115.4(3) . . ?
O1A P1 O1B 103.1(6) . . ?
O1 P1 C2 116.4(3) . . ?
O1A P1 C2 99.2(5) . . ?
O1B P1 C2 102.8(3) . . ?
C2A O1A P1 116.4(8) . . ?
C3A C2A O1A 111.4(9) . . ?
C3A C2A H2A1 109.4 . . ?
O1A C2A H2A1 109.4 . . ?
C3A C2A H2A2 109.4 . . ?
O1A C2A H2A2 109.4 . . ?
H2A1 C2A H2A2 108.0 . . ?
C2A C3A H3A1 109.5 . . ?
C2A C3A H3A2 109.5 . . ?
H3A1 C3A H3A2 109.5 . . ?
C2A C3A H3A3 109.5 . . ?
H3A1 C3A H3A3 109.5 . . ?
H3A2 C3A H3A3 109.5 . . ?
C2B O1B P1 118.1(4) . . ?
C3B C2B O1B 104.6(7) . . ?
C3B C2B H2B1 110.8 . . ?
O1B C2B H2B1 110.8 . . ?
C3B C2B H2B2 110.8 . . ?
O1B C2B H2B2 110.8 . . ?
H2B1 C2B H2B2 108.9 . . ?
C2B C3B H3B1 109.5 . . ?
C2B C3B H3B2 109.5 . . ?
H3B1 C3B H3B2 109.5 . . ?
C2B C3B H3B3 109.5 . . ?
H3B1 C3B H3B3 109.5 . . ?
H3B2 C3B H3B3 109.5 . . ?
O1D P1D O1F 116.1(6) . . ?
O1D P1D O1E 111.4(6) . . ?
O1F P1D O1E 100.2(8) . . ?
O1D P1D C2D 117.3(4) . . ?
O1F P1D C2D 104.2(5) . . ?
O1E P1D C2D 105.7(5) . . ?
C2E O1E P1D 129.5(10) . . ?
C3E C2E O1E 110.8(9) . . ?
C3E C2E H2E1 109.5 . . ?
O1E C2E H2E1 109.5 . . ?
C3E C2E H2E2 109.5 . . ?
O1E C2E H2E2 109.5 . . ?
H2E1 C2E H2E2 108.1 . . ?
C2E C3E H3E1 109.5 . . ?
C2E C3E H3E2 109.5 . . ?
H3E1 C3E H3E2 109.5 . . ?
C2E C3E H3E3 109.5 . . ?
H3E1 C3E H3E3 109.5 . . ?
H3E2 C3E H3E3 109.5 . . ?
C2F O1F P1D 146.6(13) . . ?
O1F C2F C3F 115.8(16) . . ?
O1F C2F H2F1 108.3 . . ?
C3F C2F H2F1 108.3 . . ?
O1F C2F H2F2 108.3 . . ?
C3F C2F H2F2 108.3 . . ?
H2F1 C2F H2F2 107.4 . . ?
C2F C3F H3F1 109.5 . . ?
C2F C3F H3F2 109.5 . . ?
H3F1 C3F H3F2 109.5 . . ?
C2F C3F H3F3 109.5 . . ?
H3F1 C3F H3F3 109.5 . . ?
H3F2 C3F H3F3 109.5 . . ?
N9 C2 C3 110.2(5) . . ?
N9 C2 P1 110.5(4) . . ?
C3 C2 P1 113.5(5) . . ?
N9 C2 H2 107.4 . . ?
C3 C2 H2 107.4 . . ?
P1 C2 H2 107.4 . . ?
N4 C3 C8 107.5(7) . . ?
N4 C3 C2 109.3(6) . . ?
C8 C3 C2 113.7(5) . . ?
N4 C3 H3 108.7 . . ?
C8 C3 H3 108.7 . . ?
C2 C3 H3 108.7 . . ?
C4C N4 C3 117.7(7) . . ?
C4C N4 C5 122.6(9) . . ?
C3 N4 C5 119.3(8) . . ?
N4 C5 C6 110.9(10) . . ?
N4 C5 H5A 109.5 . . ?
C6 C5 H5A 109.5 . . ?
N4 C5 H5B 109.5 . . ?
C6 C5 H5B 109.5 . . ?
H5A C5 H5B 108.0 . . ?
C7 C6 C5 114.5(8) . . ?
C7 C6 H6A 108.6 . . ?
C5 C6 H6A 108.6 . . ?
C7 C6 H6B 108.6 . . ?
C5 C6 H6B 108.6 . . ?
H6A C6 H6B 107.6 . . ?
C3 C8 C7 115.8(7) . . ?
C3 C8 H8A 108.3 . . ?
C7 C8 H8A 108.3 . . ?
C3 C8 H8B 108.3 . . ?
C7 C8 H8B 108.3 . . ?
H8A C8 H8B 107.4 . . ?
N9D C2D C3D 110.0(5) . . ?
N9D C2D P1D 108.0(4) . . ?
C3D C2D P1D 116.0(4) . . ?
N9D C2D H2D 107.5 . . ?
C3D C2D H2D 107.5 . . ?
P1D C2D H2D 107.5 . . ?
N4D C3D C8D 110.0(5) . . ?
N4D C3D C2D 107.3(5) . . ?
C8D C3D C2D 117.1(6) . . ?
N4D C3D H3D 107.4 . . ?
C8D C3D H3D 107.4 . . ?
C2D C3D H3D 107.4 . . ?
C4G N4D C3D 124.7(6) . . ?
C4G N4D C5D 118.0(6) . . ?
C3D N4D C5D 117.4(7) . . ?
N4D C5D C6D 109.9(6) . . ?
N4D C5D H5D1 109.7 . . ?
C6D C5D H5D1 109.7 . . ?
N4D C5D H5D2 109.7 . . ?
C6D C5D H5D2 109.7 . . ?
H5D1 C5D H5D2 108.2 . . ?
C5D C6D C7 109.4(5) . . ?
C5D C6D H6D1 109.8 . . ?
C7 C6D H6D1 109.8 . . ?
C5D C6D H6D2 109.8 . . ?
C7 C6D H6D2 109.8 . . ?
H6D1 C6D H6D2 108.2 . . ?
C7 C8D C3D 111.6(5) . . ?
C7 C8D H8D1 109.3 . . ?
C3D C8D H8D1 109.3 . . ?
C7 C8D H8D2 109.3 . . ?
C3D C8D H8D2 109.3 . . ?
H8D1 C8D H8D2 108.0 . . ?
C8D C7 C6D 110.4(4) . . ?
C6 C7 C8 105.5(6) . . ?
C6 C7 H7A 110.6 . . ?
C8 C7 H7A 110.6 . . ?
C6 C7 H7B 110.6 . . ?
C8 C7 H7B 110.6 . . ?
H7A C7 H7B 108.8 . . ?
C8D C7 H7C 109.6 . . ?
C6D C7 H7C 109.6 . . ?
C8D C7 H7D 109.6 . . ?
C6D C7 H7D 109.6 . . ?
H7C C7 H7D 108.1 . . ?
C10 N9 C2 124.5(7) . . ?
C10 N9 H9 114(4) . . ?
C2 N9 H9 118(4) . . ?
O10 C10 N9 117.1(14) . . ?
O10 C10 C11 119.7(13) . . ?
N9 C10 C11 118.1(13) . . ?
C12 C11 C10 127.7(15) . . ?
C12 C11 C15 109.4(8) . . ?
C10 C11 C15 122.9(14) . . ?
C11 C12 S13 115.4(12) . . ?
C11 C12 H12 122.3 . . ?
S13 C12 H12 122.3 . . ?
C12 S13 C14 88.9(7) . . ?
C15 C14 S13 107.2(9) . . ?
C15 C14 H14 126.4 . . ?
S13 C14 H14 126.4 . . ?
C14 C15 C11 117.2(12) . . ?
C14 C15 H15 121.4 . . ?
C11 C15 H15 121.4 . . ?
C10D N9D C2D 116.6(7) . . ?
C10D N9D H9D 135(4) . . ?
C2D N9D H9D 108(4) . . ?
O10D C10D N9D 123.8(15) . . ?
O10D C10D C11D 121.3(16) . . ?
N9D C10D C11D 108.5(13) . . ?
C12D C11D C10D 120.2(19) . . ?
C12D C11D C15D 110.3(11) . . ?
C10D C11D C15D 129.3(17) . . ?
C11D C12D S13D 112.6(12) . . ?
C11D C12D H12D 123.7 . . ?
S13D C12D H12D 123.7 . . ?
C12D S13D C14D 94.8(7) . . ?
C15D C14D S13D 104.2(11) . . ?
C15D C14D H14D 127.9 . . ?
S13D C14D H14D 127.9 . . ?
C14D C15D C11D 117.5(14) . . ?
C14D C15D H15D 121.3 . . ?
C11D C15D H15D 121.3 . . ?
O4C C4C O5C 125.2(7) . . ?
O4C C4C N4 122.9(8) . . ?
O5C C4C N4 112.0(8) . . ?
C4C O5C C6C 119.1(10) . . ?
C8C C6C O5C 113.0(17) . . ?
C8C C6C C9C 116.5(12) . . ?
O5C C6C C9C 109.0(13) . . ?
C8C C6C C7C 112.2(12) . . ?
O5C C6C C7C 100.4(12) . . ?
C9C C6C C7C 104.2(17) . . ?
C6C C7C H7C1 109.5 . . ?
C6C C7C H7C2 109.5 . . ?
H7C1 C7C H7C2 109.5 . . ?
C6C C7C H7C3 109.5 . . ?
H7C1 C7C H7C3 109.5 . . ?
H7C2 C7C H7C3 109.5 . . ?
C6C C8C H8C1 109.5 . . ?
C6C C8C H8C2 109.5 . . ?
H8C1 C8C H8C2 109.5 . . ?
C6C C8C H8C3 109.5 . . ?
H8C1 C8C H8C3 109.5 . . ?
H8C2 C8C H8C3 109.5 . . ?
C6C C9C H9C1 109.5 . . ?
C6C C9C H9C2 109.5 . . ?
H9C1 C9C H9C2 109.5 . . ?
C6C C9C H9C3 109.5 . . ?
H9C1 C9C H9C3 109.5 . . ?
H9C2 C9C H9C3 109.5 . . ?
O4G C4G O5G 124.5(5) . . ?
O4G C4G N4D 123.8(5) . . ?
O5G C4G N4D 111.7(5) . . ?
C4G O5G C6G 119.4(9) . . ?
O5G C6G C8G 111.3(15) . . ?
O5G C6G C9G 102.2(10) . . ?
C8G C6G C9G 111.3(11) . . ?
O5G C6G C7G 109.2(11) . . ?
C8G C6G C7G 109.8(10) . . ?
C9G C6G C7G 112.8(16) . . ?
C6G C7G H7G1 109.5 . . ?
C6G C7G H7G2 109.5 . . ?
H7G1 C7G H7G2 109.5 . . ?
C6G C7G H7G3 109.5 . . ?
H7G1 C7G H7G3 109.5 . . ?
H7G2 C7G H7G3 109.5 . . ?
C6G C8G H8G1 109.5 . . ?
C6G C8G H8G2 109.5 . . ?
H8G1 C8G H8G2 109.5 . . ?
C6G C8G H8G3 109.5 . . ?
H8G1 C8G H8G3 109.5 . . ?
H8G2 C8G H8G3 109.5 . . ?
C6G C9G H9G1 109.5 . . ?
C6G C9G H9G2 109.5 . . ?
H9G1 C9G H9G2 109.5 . . ?
C6G C9G H9G3 109.5 . . ?
H9G1 C9G H9G3 109.5 . . ?
H9G2 C9G H9G3 109.5 . . ?

loop_
_geom_bond_atom_site_label_1
_geom_bond_atom_site_label_2
_geom_bond_distance
_geom_bond_site_symmetry_2
_geom_bond_publ_flag
P1 O1 1.482(4) . ?
P1 O1A 1.545(8) . ?
P1 O1B 1.567(5) . ?
P1 C2 1.790(6) . ?
O1A C2A 1.438(12) . ?
C2A C3A 1.402(12) . ?
C2A H2A1 0.9900 . ?
C2A H2A2 0.9900 . ?
C3A H3A1 0.9800 . ?
C3A H3A2 0.9800 . ?
C3A H3A3 0.9800 . ?
O1B C2B 1.454(6) . ?
C2B C3B 1.437(12) . ?
C2B H2B1 0.9900 . ?
C2B H2B2 0.9900 . ?
C3B H3B1 0.9800 . ?
C3B H3B2 0.9800 . ?
C3B H3B3 0.9800 . ?
P1D O1D 1.450(6) . ?
P1D O1F 1.548(7) . ?
P1D O1E 1.583(9) . ?
P1D C2D 1.794(7) . ?
O1E C2E 1.512(12) . ?
C2E C3E 1.415(12) . ?
C2E H2E1 0.9900 . ?
C2E H2E2 0.9900 . ?
C3E H3E1 0.9800 . ?
C3E H3E2 0.9800 . ?
C3E H3E3 0.9800 . ?
O1F C2F 1.386(8) . ?
C2F C3F 1.423(15) . ?
C2F H2F1 0.9900 . ?
C2F H2F2 0.9900 . ?
C3F H3F1 0.9800 . ?
C3F H3F2 0.9800 . ?
C3F H3F3 0.9800 . ?
C2 N9 1.450(8) . ?
C2 C3 1.553(8) . ?
C2 H2 1.0000 . ?
C3 N4 1.433(9) . ?
C3 C8 1.541(9) . ?
C3 H3 1.0000 . ?
N4 C4C 1.402(9) . ?
N4 C5 1.482(11) . ?
C5 C6 1.531(12) . ?
C5 H5A 0.9900 . ?
C5 H5B 0.9900 . ?
C6 C7 1.495(9) . ?
C6 H6A 0.9900 . ?
C6 H6B 0.9900 . ?
C8 C7 1.592(10) . ?
C8 H8A 0.9900 . ?
C8 H8B 0.9900 . ?
C2D N9D 1.469(8) . ?
C2D C3D 1.526(8) . ?
C2D H2D 1.0000 . ?
C3D N4D 1.458(10) . ?
C3D C8D 1.520(9) . ?
C3D H3D 1.0000 . ?
N4D C4G 1.379(10) . ?
N4D C5D 1.469(6) . ?
C5D C6D 1.534(9) . ?
C5D H5D1 0.9900 . ?
C5D H5D2 0.9900 . ?
C6D C7 1.577(8) . ?
C6D H6D1 0.9900 . ?
C6D H6D2 0.9900 . ?
C8D C7 1.474(8) . ?
C8D H8D1 0.9900 . ?
C8D H8D2 0.9900 . ?
C7 H7A 0.9900 . ?
C7 H7B 0.9900 . ?
C7 H7C 0.9900 . ?
C7 H7D 0.9900 . ?
N9 C10 1.386(15) . ?
N9 H9 0.90(2) . ?
C10 O10 1.229(11) . ?
C10 C11 1.508(10) . ?
C11 C12 1.22(2) . ?
C11 C15 1.54(2) . ?
C12 S13 1.781(13) . ?
C12 H12 0.9500 . ?
S13 C14 1.822(10) . ?
C14 C15 1.259(17) . ?
C14 H14 0.9500 . ?
C15 H15 0.9500 . ?
N9D C10D 1.363(13) . ?
N9D H9D 0.91(2) . ?
C10D O10D 1.214(12) . ?
C10D C11D 1.501(11) . ?
C11D C12D 1.21(2) . ?
C11D C15D 1.53(2) . ?
C12D S13D 1.706(13) . ?
C12D H12D 0.9500 . ?
S13D C14D 1.750(13) . ?
C14D C15D 1.281(19) . ?
C14D H14D 0.9500 . ?
C15D H15D 0.9500 . ?
C4C O4C 1.211(7) . ?
C4C O5C 1.304(9) . ?
O5C C6C 1.474(11) . ?
C6C C8C 1.44(3) . ?
C6C C9C 1.51(2) . ?
C6C C7C 1.575(19) . ?
C7C H7C1 0.9800 . ?
C7C H7C2 0.9800 . ?
C7C H7C3 0.9800 . ?
C8C H8C1 0.9800 . ?
C8C H8C2 0.9800 . ?
C8C H8C3 0.9800 . ?
C9C H9C1 0.9800 . ?
C9C H9C2 0.9800 . ?
C9C H9C3 0.9800 . ?
C4G O4G 1.201(6) . ?
C4G O5G 1.350(8) . ?
O5G C6G 1.478(10) . ?
C6G C8G 1.49(3) . ?
C6G C9G 1.510(17) . ?
C6G C7G 1.541(17) . ?
C7G H7G1 0.9800 . ?
C7G H7G2 0.9800 . ?
C7G H7G3 0.9800 . ?
C8G H8G1 0.9800 . ?
C8G H8G2 0.9800 . ?
C8G H8G3 0.9800 . ?
C9G H9G1 0.9800 . ?
C9G H9G2 0.9800 . ?
C9G H9G3 0.9800 . ?

loop_
_geom_hbond_atom_site_label_D
_geom_hbond_atom_site_label_H
_geom_hbond_atom_site_label_A
_geom_hbond_distance_DH
_geom_hbond_distance_HA
_geom_hbond_distance_DA
_geom_hbond_angle_DHA
_geom_hbond_site_symmetry_A
_geom_hbond_publ_flag
N9 H9 O1 0.90(2) 1.87(2) 2.769(7) 174(5) 3_666 yes
N9D H9D O1D 0.91(2) 2.52(5) 3.200(8) 132(5) 3_666 yes

loop_
_geom_torsion_atom_site_label_1
_geom_torsion_atom_site_label_2
_geom_torsion_atom_site_label_3
_geom_torsion_atom_site_label_4
_geom_torsion
_geom_torsion_site_symmetry_1
_geom_torsion_site_symmetry_2
_geom_torsion_site_symmetry_3
_geom_torsion_site_symmetry_4
_geom_torsion_publ_flag
O1 P1 O1A C2A -50.0(14) . . . . ?
O1B P1 O1A C2A 78.3(12) . . . . ?
C2 P1 O1A C2A -176.2(11) . . . . ?
P1 O1A C2A C3A -167.2(12) . . . . ?
O1 P1 O1B C2B -36.9(8) . . . . ?
O1A P1 O1B C2B -166.5(8) . . . . ?
C2 P1 O1B C2B 90.8(7) . . . . ?
P1 O1B C2B C3B -152.3(8) . . . . ?
O1D P1D O1E C2E -24.2(15) . . . . ?
O1F P1D O1E C2E 99.3(14) . . . . ?
C2D P1D O1E C2E -152.7(12) . . . . ?
P1D O1E C2E C3E -177.3(11) . . . . ?
O1D P1D O1F C2F 15(3) . . . . ?
O1E P1D O1F C2F -105(3) . . . . ?
C2D P1D O1F C2F 146(3) . . . . ?
P1D O1F C2F C3F -134(2) . . . . ?
O1 P1 C2 N9 80.9(5) . . . . ?
O1A P1 C2 N9 -152.1(7) . . . . ?
O1B P1 C2 N9 -46.3(4) . . . . ?
O1 P1 C2 C3 -43.5(5) . . . . ?
O1A P1 C2 C3 83.5(7) . . . . ?
O1B P1 C2 C3 -170.7(4) . . . . ?
N9 C2 C3 N4 56.7(7) . . . . ?
P1 C2 C3 N4 -178.7(4) . . . . ?
N9 C2 C3 C8 176.8(7) . . . . ?
P1 C2 C3 C8 -58.6(8) . . . . ?
C8 C3 N4 C4C 136.5(6) . . . . ?
C2 C3 N4 C4C -99.7(6) . . . . ?
C8 C3 N4 C5 -50.3(10) . . . . ?
C2 C3 N4 C5 73.5(9) . . . . ?
C4C N4 C5 C6 -136.2(9) . . . . ?
C3 N4 C5 C6 51.0(13) . . . . ?
N4 C5 C6 C7 -52.3(15) . . . . ?
N4 C3 C8 C7 52.6(7) . . . . ?
C2 C3 C8 C7 -68.6(9) . . . . ?
O1D P1D C2D N9D 80.3(5) . . . . ?
O1F P1D C2D N9D -49.6(7) . . . . ?
O1E P1D C2D N9D -154.8(7) . . . . ?
O1D P1D C2D C3D -43.7(6) . . . . ?
O1F P1D C2D C3D -173.6(7) . . . . ?
O1E P1D C2D C3D 81.2(8) . . . . ?
N9D C2D C3D N4D 70.6(7) . . . . ?
P1D C2D C3D N4D -166.5(5) . . . . ?
N9D C2D C3D C8D -165.3(5) . . . . ?
P1D C2D C3D C8D -42.4(6) . . . . ?
C8D C3D N4D C4G 128.2(7) . . . . ?
C2D C3D N4D C4G -103.4(8) . . . . ?
C8D C3D N4D C5D -53.6(9) . . . . ?
C2D C3D N4D C5D 74.7(8) . . . . ?
C4G N4D C5D C6D -127.9(6) . . . . ?
C3D N4D C5D C6D 53.8(9) . . . . ?
N4D C5D C6D C7 -52.3(8) . . . . ?
N4D C3D C8D C7 54.7(8) . . . . ?
C2D C3D C8D C7 -68.1(7) . . . . ?
C3D C8D C7 C6D -57.8(7) . . . . ?
C5 C6 C7 C8 53.4(11) . . . . ?
C5D C6D C7 C8D 56.7(7) . . . . ?
C3 C8 C7 C6 -55.1(8) . . . . ?
C3 C2 N9 C10 -103.5(15) . . . . ?
P1 C2 N9 C10 130.2(14) . . . . ?
C2 N9 C10 O10 -26(3) . . . . ?
C2 N9 C10 C11 179.3(13) . . . . ?
O10 C10 C11 C12 -172(3) . . . . ?
N9 C10 C11 C12 -18(4) . . . . ?
O10 C10 C11 C15 6(4) . . . . ?
N9 C10 C11 C15 159.9(16) . . . . ?
C10 C11 C12 S13 -176(2) . . . . ?
C15 C11 C12 S13 5(2) . . . . ?
C11 C12 S13 C14 -10.5(18) . . . . ?
C12 S13 C14 C15 12.8(12) . . . . ?
S13 C14 C15 C11 -13.1(15) . . . . ?
C12 C11 C15 C14 6(2) . . . . ?
C10 C11 C15 C14 -172.5(19) . . . . ?
C3D C2D N9D C10D -129.9(15) . . . . ?
P1D C2D N9D C10D 102.6(15) . . . . ?
C2D N9D C10D O10D 26(3) . . . . ?
C2D N9D C10D C11D 177.9(15) . . . . ?
O10D C10D C11D C12D 6(4) . . . . ?
N9D C10D C11D C12D -147(2) . . . . ?
O10D C10D C11D C15D 180(3) . . . . ?
N9D C10D C11D C15D 27(4) . . . . ?
C10D C11D C12D S13D -176.4(19) . . . . ?
C15D C11D C12D S13D 8(2) . . . . ?
C11D C12D S13D C14D -6.8(18) . . . . ?
C12D S13D C14D C15D 2.3(15) . . . . ?
S13D C14D C15D C11D 2(2) . . . . ?
C12D C11D C15D C14D -7(3) . . . . ?
C10D C11D C15D C14D 178(2) . . . . ?
C3 N4 C4C O4C -5.4(9) . . . . ?
C5 N4 C4C O4C -178.4(9) . . . . ?
C3 N4 C4C O5C 174.9(7) . . . . ?
C5 N4 C4C O5C 2.0(12) . . . . ?
O4C C4C O5C C6C -1.1(18) . . . . ?
N4 C4C O5C C6C 178.5(14) . . . . ?
C4C O5C C6C C8C -66.1(14) . . . . ?
C4C O5C C6C C9C 65(2) . . . . ?
C4C O5C C6C C7C 174.2(10) . . . . ?
C3D N4D C4G O4G 177.5(6) . . . . ?
C5D N4D C4G O4G -0.7(10) . . . . ?
C3D N4D C4G O5G -4.1(10) . . . . ?
C5D N4D C4G O5G 177.7(7) . . . . ?
O4G C4G O5G C6G -10.4(16) . . . . ?
N4D C4G O5G C6G 171.2(13) . . . . ?
C4G O5G C6G C8G -56.1(12) . . . . ?
C4G O5G C6G C9G -175.0(10) . . . . ?
C4G O5G C6G C7G 65(2) . . . . ?
